data_4300065
loop_
_publ_author_name
'Virginie B\'ereau'
'Christopher G. Pernin'
'James A. Ibers'

_publ_section_title
;
Reactivity of the [Mo3(\m3-S)(\m2-S2)3Br6]2- Anion toward the
Imidodiphosphinochalcogenido Ligands [N(QPPh2)2]- (Q = S, Se): Synthesis
and Characterization of [Mo3(\m3-S)(\m2-S2)3{N(QPPh2)2}3]Br
;
_journal_name_full 'Inorganic Chemistry'
_journal_page_first 854
_journal_page_last 856
_journal_paper_doi 10.1021/ic9907056
_journal_volume 39
_journal_year 2000
_chemical_formula_moiety '(C72 H60 Mo3 P6 S7 Se6) Br'
_chemical_formula_sum 'C72 H60 Br Mo3 N3 P6 S7 Se6'
_chemical_formula_weight 2218.96
_chemical_melting_point 315(1)
_space_group_IT_number 167
_symmetry_cell_setting trigonal
_symmetry_space_group_name_Hall '-R 3 2"c'
_symmetry_space_group_name_H-M 'R -3 c :H'
_atom_sites_solution_hydrogens geom
_atom_sites_solution_primary direct
_atom_sites_solution_secondary difmap
_audit_creation_method SHELXL-97
_cell_angle_alpha 90.00
_cell_angle_beta 90.00
_cell_angle_gamma 120.00
_cell_formula_units_Z 12
_cell_length_a 21.076(3)
_cell_length_b 21.076(3)
_cell_length_c 75.848(15)
_cell_measurement_reflns_used 8192
_cell_measurement_temperature 153(2)
_cell_measurement_theta_max 23.33
_cell_measurement_theta_min 1.24
_cell_volume 29178(8)
_computing_cell_refinement 'SAINT-Plus version 5.101 (Bruker, 1997)'
_computing_data_collection 'SMART version 5.101 (Bruker, 1997)'
_computing_data_reduction 'SAINT-Plus version 5.101 (Bruker, 1997)'
_computing_molecular_graphics 'SHELXTL-97 (Sheldrick, 1997)'
_computing_publication_material 'SHELXTL-97 (Sheldrick, 1997'
_computing_structure_refinement 'SHELXL-97 (Sheldrick, 1997)'
_computing_structure_solution 'SHELXS-97 (Sheldrick, 1990)'
_diffrn_ambient_temperature 153(2)
_diffrn_measured_fraction_theta_full 0.989
_diffrn_measured_fraction_theta_max 0.989
_diffrn_measurement_device_type 'Bruker Smart 1000 CCD'
_diffrn_measurement_method /w
_diffrn_radiation_monochromator graphite
_diffrn_radiation_source 'Standard-focus sealed tube'
_diffrn_radiation_type MoK\a
_diffrn_radiation_wavelength 0.71073
_diffrn_reflns_av_R_equivalents 0.1492
_diffrn_reflns_av_sigmaI/netI 0.0922
_diffrn_reflns_limit_h_max 23
_diffrn_reflns_limit_h_min -23
_diffrn_reflns_limit_k_max 23
_diffrn_reflns_limit_k_min -23
_diffrn_reflns_limit_l_max 80
_diffrn_reflns_limit_l_min -82
_diffrn_reflns_number 56780
_diffrn_reflns_theta_full 23.33
_diffrn_reflns_theta_max 23.33
_diffrn_reflns_theta_min 1.24
_diffrn_standards_decay_% <2
_exptl_absorpt_coefficient_mu 3.322
_exptl_absorpt_correction_T_max 0.557
_exptl_absorpt_correction_T_min 0.317
_exptl_absorpt_correction_type 'Semi-empirical ellipsoidal'
_exptl_crystal_colour Orange
_exptl_crystal_density_diffrn 1.515
_exptl_crystal_density_method 'not measured'
_exptl_crystal_description Octahedron
_exptl_crystal_F_000 12960
_refine_diff_density_max 3.451
_refine_diff_density_min -0.784
_refine_diff_density_rms 0.183
_refine_ls_extinction_method none
_refine_ls_goodness_of_fit_ref 1.327
_refine_ls_hydrogen_treatment mixed
_refine_ls_matrix_type full
_refine_ls_number_parameters 290
_refine_ls_number_reflns 4668
_refine_ls_number_restraints 0
_refine_ls_restrained_S_all 1.327
_refine_ls_R_factor_all 0.1547
_refine_ls_R_factor_gt 0.0927
_refine_ls_shift/su_max 0.033
_refine_ls_shift/su_mean 0.002
_refine_ls_structure_factor_coef Fsqd
_refine_ls_weighting_details 'calc w=1/[\s^2^(Fo^2^)+(0.1000P)^2^+0.0000P] where P=(Fo^2^+2Fc^2^)/3'
_refine_ls_weighting_scheme calc
_refine_ls_wR_factor_gt 0.2145
_refine_ls_wR_factor_ref 0.2402
_reflns_number_gt 3065
_reflns_number_total 4668
_reflns_threshold_expression >2sigma(I)
_cod_original_cell_volume 29179(8)
_cod_original_sg_symbol_H-M 'R -3 c'
_cod_database_code 4300065

loop_
_symmetry_equiv_pos_as_xyz
'x, y, z'
'-y, x-y, z'
'-x+y, -x, z'
'y, x, -z+1/2'
'x-y, -y, -z+1/2'
'-x, -x+y, -z+1/2'
'x+2/3, y+1/3, z+1/3'
'-y+2/3, x-y+1/3, z+1/3'
'-x+y+2/3, -x+1/3, z+1/3'
'y+2/3, x+1/3, -z+5/6'
'x-y+2/3, -y+1/3, -z+5/6'
'-x+2/3, -x+y+1/3, -z+5/6'
'x+1/3, y+2/3, z+2/3'
'-y+1/3, x-y+2/3, z+2/3'
'-x+y+1/3, -x+2/3, z+2/3'
'y+1/3, x+2/3, -z+7/6'
'x-y+1/3, -y+2/3, -z+7/6'
'-x+1/3, -x+y+2/3, -z+7/6'
'-x, -y, -z'
'y, -x+y, -z'
'x-y, x, -z'
'-y, -x, z-1/2'
'-x+y, y, z-1/2'
'x, x-y, z-1/2'
'-x+2/3, -y+1/3, -z+1/3'
'y+2/3, -x+y+1/3, -z+1/3'
'x-y+2/3, x+1/3, -z+1/3'
'-y+2/3, -x+1/3, z-1/6'
'-x+y+2/3, y+1/3, z-1/6'
'x+2/3, x-y+1/3, z-1/6'
'-x+1/3, -y+2/3, -z+2/3'
'y+1/3, -x+y+2/3, -z+2/3'
'x-y+1/3, x+2/3, -z+2/3'
'-y+1/3, -x+2/3, z+1/6'
'-x+y+1/3, y+2/3, z+1/6'
'x+1/3, x-y+2/3, z+1/6'

loop_
_atom_site_label
_atom_site_type_symbol
_atom_site_fract_x
_atom_site_fract_y
_atom_site_fract_z
_atom_site_U_iso_or_equiv
_atom_site_adp_type
_atom_site_occupancy
_atom_site_symmetry_multiplicity
_atom_site_calc_flag
_atom_site_refinement_flags
_atom_site_disorder_assembly
_atom_site_disorder_group
Mo1 Mo 0.30795(7) 0.58204(7) 0.022387(19) 0.0424(4) Uani 1 1 d . . .
Br1 Br 0.3333 0.6667 0.07914(3) 0.0225(5) Uani 1 3 d S . .
Se1 Se 0.28430(10) 0.46560(9) 0.04198(2) 0.0555(6) Uani 1 1 d . . .
Se2 Se 0.29336(9) 0.49392(9) -0.00478(2) 0.0509(5) Uani 1 1 d . . .
S1 S 0.3333 0.6667 -0.00145(10) 0.0468(18) Uani 1 3 d S . .
S2 S 0.4024(2) 0.6361(2) 0.04454(6) 0.0470(11) Uani 1 1 d . . .
S3 S 0.44218(18) 0.62043(18) 0.02030(5) 0.0311(9) Uani 1 1 d . . .
P1 P 0.1728(2) 0.3810(2) 0.03545(6) 0.0519(12) Uani 1 1 d . . .
P2 P 0.1792(2) 0.4061(2) -0.00320(6) 0.0544(13) Uani 1 1 d . . .
N1 N 0.1484(7) 0.3654(7) 0.01562(18) 0.053(4) Uiso 1 1 d . . .
C1 C 0.1074(11) 0.3988(9) 0.0470(3) 0.065(5) Uani 1 1 d . . .
C2 C 0.0365(10) 0.3667(11) 0.0406(3) 0.070(6) Uani 1 1 d . . .
H2A H 0.0215 0.3406 0.0298 0.084 Uiso 1 1 calc R . .
C3 C -0.0129(11) 0.3769(13) 0.0521(4) 0.100(8) Uani 1 1 d . . .
H3A H -0.0629 0.3562 0.0488 0.120 Uiso 1 1 calc R . .
C4 C 0.012(2) 0.4179(17) 0.0686(4) 0.143(13) Uani 1 1 d . . .
H4A H -0.0223 0.4232 0.0758 0.171 Uiso 1 1 calc R . .
C5 C 0.0777(15) 0.446(2) 0.0734(4) 0.175(18) Uani 1 1 d . . .
H5A H 0.0927 0.4754 0.0838 0.210 Uiso 1 1 calc R . .
C6 C 0.1284(13) 0.4373(12) 0.0643(3) 0.093(7) Uani 1 1 d . . .
H6A H 0.1763 0.4552 0.0689 0.111 Uiso 1 1 calc R . .
C7 C 0.1640(10) 0.3006(11) 0.0449(3) 0.066(5) Uani 1 1 d . . .
C8 C 0.1980(19) 0.2712(17) 0.0353(5) 0.166(14) Uani 1 1 d . . .
H8A H 0.2236 0.2943 0.0248 0.199 Uiso 1 1 calc R . .
C9 C 0.194(2) 0.2036(17) 0.0415(6) 0.21(2) Uani 1 1 d . . .
H9A H 0.2197 0.1827 0.0359 0.255 Uiso 1 1 calc R . .
C10 C 0.1452(16) 0.1685(13) 0.0584(4) 0.146(13) Uani 1 1 d . . .
H10A H 0.1241 0.1174 0.0605 0.175 Uiso 1 1 calc R . .
C11 C 0.134(2) 0.2057(18) 0.0686(6) 0.22(3) Uani 1 1 d . . .
H11A H 0.1248 0.1959 0.0809 0.266 Uiso 1 1 calc R . .
C12 C 0.137(2) 0.2719(17) 0.0589(4) 0.177(17) Uani 1 1 d . . .
H12A H 0.1135 0.2940 0.0650 0.212 Uiso 1 1 calc R . .
C13 C 0.1188(8) 0.4363(8) -0.0119(2) 0.042(4) Uani 1 1 d . . .
C14 C 0.1434(9) 0.4991(10) -0.0218(2) 0.060(5) Uani 1 1 d . . .
H14A H 0.1941 0.5269 -0.0246 0.072 Uiso 1 1 calc R . .
C15 C 0.0976(11) 0.5229(11) -0.0278(2) 0.071(5) Uani 1 1 d . . .
H15A H 0.1156 0.5674 -0.0341 0.085 Uiso 1 1 calc R . .
C16 C 0.0212(12) 0.4773(15) -0.0240(3) 0.096(8) Uani 1 1 d . . .
H16A H -0.0122 0.4928 -0.0275 0.115 Uiso 1 1 calc R . .
C17 C -0.0054(10) 0.4096(13) -0.0151(3) 0.075(6) Uani 1 1 d . . .
H17A H -0.0565 0.3768 -0.0139 0.090 Uiso 1 1 calc R . .
C18 C 0.0412(10) 0.3936(10) -0.0089(2) 0.063(5) Uani 1 1 d . . .
H18A H 0.0235 0.3509 -0.0018 0.075 Uiso 1 1 calc R . .
C19 C 0.1748(10) 0.3402(11) -0.0190(3) 0.078(6) Uani 1 1 d . . .
C20 C 0.1795(14) 0.3542(14) -0.0379(3) 0.104(8) Uani 1 1 d . . .
H20A H 0.1884 0.4003 -0.0422 0.124 Uiso 1 1 calc R . .
C21 C 0.1710(18) 0.3004(15) -0.0495(4) 0.134(12) Uani 1 1 d . . .
H21A H 0.1638 0.3063 -0.0616 0.161 Uiso 1 1 calc R . .
C22 C 0.1723(16) 0.2425(18) -0.0448(4) 0.134(11) Uani 1 1 d . . .
H22A H 0.1750 0.2115 -0.0535 0.161 Uiso 1 1 calc R . .
C23 C 0.1697(16) 0.2237(13) -0.0255(5) 0.134(11) Uani 1 1 d . . .
H23A H 0.1689 0.1803 -0.0217 0.160 Uiso 1 1 calc R . .
C24 C 0.1684(16) 0.2750(12) -0.0129(4) 0.124(10) Uani 1 1 d . . .
H24A H 0.1633 0.2642 -0.0007 0.149 Uiso 1 1 calc R . .

loop_
_atom_site_aniso_label
_atom_site_aniso_U_11
_atom_site_aniso_U_22
_atom_site_aniso_U_33
_atom_site_aniso_U_23
_atom_site_aniso_U_13
_atom_site_aniso_U_12
Mo1 0.0363(8) 0.0360(8) 0.0545(10) 0.0002(7) 0.0023(7) 0.0177(7)
Br1 0.0253(8) 0.0253(8) 0.0168(12) 0.000 0.000 0.0126(4)
Se1 0.0538(11) 0.0498(11) 0.0627(13) 0.0058(9) 0.0041(9) 0.0259(9)
Se2 0.0445(10) 0.0502(10) 0.0570(12) -0.0002(8) 0.0057(8) 0.0229(9)
S1 0.041(3) 0.041(3) 0.058(5) 0.000 0.000 0.0207(13)
S2 0.042(2) 0.048(3) 0.053(3) 0.003(2) 0.001(2) 0.024(2)
S3 0.0258(19) 0.0264(19) 0.040(2) 0.0016(16) 0.0024(16) 0.0120(16)
P1 0.049(3) 0.039(3) 0.066(3) 0.006(2) 0.011(2) 0.021(2)
P2 0.052(3) 0.039(3) 0.066(3) -0.003(2) 0.003(2) 0.018(2)
C1 0.083(15) 0.046(11) 0.068(14) 0.010(10) 0.032(11) 0.034(11)
C2 0.049(12) 0.086(15) 0.088(15) -0.003(12) -0.009(11) 0.044(11)
C3 0.052(13) 0.105(19) 0.15(2) 0.063(18) 0.029(15) 0.046(14)
C4 0.16(3) 0.13(3) 0.16(3) 0.01(2) 0.09(3) 0.09(3)
C5 0.074(19) 0.26(4) 0.21(4) -0.13(3) 0.01(2) 0.10(2)
C6 0.080(16) 0.087(16) 0.11(2) 0.009(15) 0.010(14) 0.040(14)
C7 0.065(13) 0.087(15) 0.057(13) 0.022(11) 0.029(10) 0.046(12)
C8 0.19(3) 0.12(3) 0.22(4) 0.06(2) 0.05(3) 0.09(3)
C9 0.18(4) 0.09(2) 0.40(6) 0.02(3) 0.01(4) 0.09(3)
C10 0.14(2) 0.039(14) 0.20(3) 0.076(18) 0.06(2) -0.001(15)
C11 0.36(6) 0.15(3) 0.27(5) 0.11(3) 0.20(4) 0.21(4)
C12 0.37(6) 0.15(3) 0.09(2) 0.03(2) 0.06(3) 0.19(4)
C13 0.040(10) 0.036(9) 0.056(11) 0.001(8) 0.009(8) 0.024(8)
C14 0.026(9) 0.074(13) 0.059(12) -0.029(10) -0.021(8) 0.009(9)
C15 0.057(13) 0.082(14) 0.068(14) -0.016(11) -0.024(10) 0.031(12)
C16 0.072(16) 0.14(2) 0.086(17) -0.043(17) -0.025(13) 0.063(17)
C17 0.036(11) 0.095(17) 0.077(15) 0.017(13) 0.009(10) 0.021(12)
C18 0.064(13) 0.056(12) 0.069(13) 0.001(10) 0.013(11) 0.030(11)
C19 0.062(13) 0.056(13) 0.099(17) -0.024(12) 0.002(12) 0.018(11)
C20 0.15(2) 0.096(18) 0.082(17) -0.014(15) 0.015(16) 0.071(18)
C21 0.24(4) 0.10(2) 0.12(2) -0.041(18) -0.04(2) 0.12(2)
C22 0.14(3) 0.13(3) 0.12(3) -0.07(2) -0.01(2) 0.06(2)
C23 0.19(3) 0.063(16) 0.17(3) -0.025(18) -0.02(2) 0.081(19)
C24 0.20(3) 0.052(14) 0.13(2) -0.010(14) -0.02(2) 0.067(18)

loop_
_atom_type_symbol
_atom_type_description
_atom_type_scat_dispersion_real
_atom_type_scat_dispersion_imag
_atom_type_scat_source
C C 0.0033 0.0016 'International Tables Vol C Tables 4.2.6.8 and 6.1.1.4'
H H 0.0000 0.0000 'International Tables Vol C Tables 4.2.6.8 and 6.1.1.4'
N N 0.0061 0.0033 'International Tables Vol C Tables 4.2.6.8 and 6.1.1.4'
P P 0.1023 0.0942 'International Tables Vol C Tables 4.2.6.8 and 6.1.1.4'
S S 0.1246 0.1234 'International Tables Vol C Tables 4.2.6.8 and 6.1.1.4'
Se Se -0.0929 2.2259 'International Tables Vol C Tables 4.2.6.8 and 6.1.1.4'
Br Br -0.2901 2.4595 'International Tables Vol C Tables 4.2.6.8 and 6.1.1.4'
Mo Mo -1.6832 0.6857 'International Tables Vol C Tables 4.2.6.8 and 6.1.1.4'

loop_
_geom_angle_atom_site_label_1
_geom_angle_atom_site_label_2
_geom_angle_atom_site_label_3
_geom_angle
_geom_angle_site_symmetry_1
_geom_angle_site_symmetry_3
_geom_angle_publ_flag
S1 Mo1 S2 110.40(14) . . ?
S1 Mo1 S2 109.85(14) . 3_565 ?
S2 Mo1 S2 83.6(2) . 3_565 ?
S1 Mo1 S3 85.39(9) . 3_565 ?
S2 Mo1 S3 133.95(14) . 3_565 ?
S2 Mo1 S3 50.55(13) 3_565 3_565 ?
S1 Mo1 S3 85.25(9) . . ?
S2 Mo1 S3 50.63(13) . . ?
S2 Mo1 S3 133.91(14) 3_565 . ?
S3 Mo1 S3 170.63(15) 3_565 . ?
S1 Mo1 Se2 80.91(13) . . ?
S2 Mo1 Se2 130.06(12) . . ?
S2 Mo1 Se2 139.98(12) 3_565 . ?
S3 Mo1 Se2 94.24(10) 3_565 . ?
S3 Mo1 Se2 84.04(10) . . ?
S1 Mo1 Se1 164.10(13) . . ?
S2 Mo1 Se1 77.24(11) . . ?
S2 Mo1 Se1 84.44(11) 3_565 . ?
S3 Mo1 Se1 99.33(10) 3_565 . ?
S3 Mo1 Se1 89.65(10) . . ?
Se2 Mo1 Se1 83.59(7) . . ?
S1 Mo1 Mo1 55.19(10) . 2_665 ?
S2 Mo1 Mo1 55.70(10) . 2_665 ?
S2 Mo1 Mo1 95.50(10) 3_565 2_665 ?
S3 Mo1 Mo1 117.05(9) 3_565 2_665 ?
S3 Mo1 Mo1 56.97(9) . 2_665 ?
Se2 Mo1 Mo1 120.33(6) . 2_665 ?
Se1 Mo1 Mo1 132.49(7) . 2_665 ?
S1 Mo1 Mo1 55.19(10) . 3_565 ?
S2 Mo1 Mo1 95.87(10) . 3_565 ?
S2 Mo1 Mo1 55.15(11) 3_565 3_565 ?
S3 Mo1 Mo1 57.18(9) 3_565 3_565 ?
S3 Mo1 Mo1 116.83(9) . 3_565 ?
Se2 Mo1 Mo1 126.54(5) . 3_565 ?
Se1 Mo1 Mo1 139.59(6) . 3_565 ?
Mo1 Mo1 Mo1 60.0 2_665 3_565 ?
S2 Br1 S3 2.30(8) . . ?
P1 Se1 Mo1 104.61(14) . . ?
P2 Se2 Mo1 103.90(14) . . ?
Mo1 S1 Mo1 69.63(19) 3_565 2_665 ?
Mo1 S1 Mo1 69.63(19) 3_565 . ?
Mo1 S1 Mo1 69.63(19) 2_665 . ?
S3 S2 Mo1 67.56(16) . . ?
S3 S2 Mo1 67.07(16) . 2_665 ?
Mo1 S2 Mo1 69.15(13) . 2_665 ?
S3 S2 Br1 174.2(2) . . ?
Mo1 S2 Br1 108.31(14) . . ?
Mo1 S2 Br1 107.89(14) 2_665 . ?
S2 S3 Mo1 62.39(15) . 2_665 ?
S2 S3 Mo1 61.80(14) . . ?
Mo1 S3 Mo1 65.86(10) 2_665 . ?
S2 S3 Br1 3.51(12) . . ?
Mo1 S3 Br1 59.38(8) 2_665 . ?
Mo1 S3 Br1 59.38(8) . . ?
N1 P1 C7 108.7(9) . . ?
N1 P1 C1 107.5(9) . . ?
C7 P1 C1 106.0(8) . . ?
N1 P1 Se1 119.7(5) . . ?
C7 P1 Se1 104.3(7) . . ?
C1 P1 Se1 109.8(7) . . ?
N1 P2 C19 108.9(9) . . ?
N1 P2 C13 109.9(7) . . ?
C19 P2 C13 104.8(9) . . ?
N1 P2 Se2 118.4(5) . . ?
C19 P2 Se2 103.1(6) . . ?
C13 P2 Se2 110.6(5) . . ?
P1 N1 P2 136.7(9) . . ?
C2 C1 C6 121.9(18) . . ?
C2 C1 P1 118.3(15) . . ?
C6 C1 P1 119.0(16) . . ?
C1 C2 C3 113.3(19) . . ?
C2 C3 C4 122(2) . . ?
C5 C4 C3 121(3) . . ?
C4 C5 C6 122(3) . . ?
C5 C6 C1 119(2) . . ?
C12 C7 C8 117(2) . . ?
C12 C7 P1 129(2) . . ?
C8 C7 P1 113.2(17) . . ?
C7 C8 C9 119(3) . . ?
C8 C9 C10 115(3) . . ?
C11 C10 C9 121(3) . . ?
C10 C11 C12 110(3) . . ?
C7 C12 C11 131(3) . . ?
C14 C13 C18 116.9(15) . . ?
C14 C13 P2 123.0(12) . . ?
C18 C13 P2 120.1(13) . . ?
C15 C14 C13 122.4(16) . . ?
C14 C15 C16 117(2) . . ?
C17 C16 C15 121(2) . . ?
C18 C17 C16 118.2(18) . . ?
C17 C18 C13 124.1(18) . . ?
C24 C19 C20 119(2) . . ?
C24 C19 P2 119.0(18) . . ?
C20 C19 P2 121.7(17) . . ?
C21 C20 C19 119(2) . . ?
C22 C21 C20 124(3) . . ?
C21 C22 C23 120(3) . . ?
C24 C23 C22 117(2) . . ?
C19 C24 C23 119(2) . . ?

loop_
_geom_bond_atom_site_label_1
_geom_bond_atom_site_label_2
_geom_bond_distance
_geom_bond_site_symmetry_2
_geom_bond_publ_flag
Mo1 S1 2.405(6) . ?
Mo1 S2 2.411(4) . ?
Mo1 S2 2.427(4) 3_565 ?
Mo1 S3 2.523(4) 3_565 ?
Mo1 S3 2.529(4) . ?
Mo1 Se2 2.687(2) . ?
Mo1 Se1 2.694(2) . ?
Mo1 Mo1 2.746(2) 2_665 ?
Mo1 Mo1 2.746(2) 3_565 ?
Br1 S2 3.218(5) . ?
Br1 S3 5.326(4) . ?
Se1 P1 2.181(5) . ?
Se2 P2 2.185(5) . ?
S1 Mo1 2.405(6) 3_565 ?
S1 Mo1 2.405(6) 2_665 ?
S2 S3 2.115(6) . ?
S2 Mo1 2.427(4) 2_665 ?
S3 Mo1 2.523(4) 2_665 ?
P1 N1 1.570(14) . ?
P1 C7 1.76(2) . ?
P1 C1 1.822(18) . ?
P2 N1 1.624(14) . ?
P2 C19 1.802(19) . ?
P2 C13 1.809(15) . ?
C1 C2 1.38(2) . ?
C1 C6 1.49(3) . ?
C2 C3 1.46(3) . ?
C3 C4 1.46(4) . ?
C4 C5 1.26(4) . ?
C5 C6 1.37(3) . ?
C7 C12 1.22(3) . ?
C7 C8 1.36(3) . ?
C8 C9 1.47(4) . ?
C9 C10 1.58(5) . ?
C10 C11 1.21(4) . ?
C11 C12 1.55(4) . ?
C13 C14 1.38(2) . ?
C13 C18 1.44(2) . ?
C14 C15 1.37(2) . ?
C15 C16 1.43(3) . ?
C16 C17 1.41(3) . ?
C17 C18 1.28(2) . ?
C19 C24 1.39(3) . ?
C19 C20 1.46(3) . ?
C20 C21 1.37(3) . ?
C21 C22 1.29(4) . ?
C22 C23 1.51(4) . ?
C23 C24 1.45(3) . ?
